data_4030165
loop_
_publ_author_name
'Helmy, Sameh'
'Oh, Saemi'
'Leibfarth, Frank A.'
'Hawker, Craig J.'
'Read de Alaniz, Javier'

_publ_section_title
;
 Design and synthesis of donor-acceptor Stenhouse adducts: a visible light
 photoswitch derived from furfural.
;
_journal_issue 23
_journal_name_full 'The Journal of organic chemistry'
_journal_page_first 11316
_journal_page_last 11329
_journal_paper_doi 10.1021/jo502206g
_journal_volume 79
_journal_year 2014
_chemical_absolute_configuration ad
_chemical_formula_sum 'C17 H21 N O7'
_chemical_formula_weight 351.35
_chemical_name_systematic
; 
 ? 
;
_space_group_IT_number 19
_symmetry_cell_setting orthorhombic
_symmetry_space_group_name_Hall 'P 2ac 2ab'
_symmetry_space_group_name_H-M 'P 21 21 21'
_atom_sites_solution_hydrogens geom
_atom_sites_solution_primary direct
_atom_sites_solution_secondary difmap
_audit_creation_method SHELXL-97
_cell_angle_alpha 90.00
_cell_angle_beta 90.00
_cell_angle_gamma 90.00
_cell_formula_units_Z 4
_cell_length_a 7.5487(13)
_cell_length_b 13.271(3)
_cell_length_c 16.861(5)
_cell_measurement_temperature 100(2)
_cell_volume 1689.1(7)
_computing_structure_refinement 'SHELXL-97 (Sheldrick, 2008)'
_computing_structure_solution 'SHELXS-97 (Sheldrick, 2008)'
_diffrn_ambient_temperature 100(2)
_diffrn_measured_fraction_theta_full 0.999
_diffrn_measured_fraction_theta_max 0.999
_diffrn_measurement_device_type 'Brukre Kappa Apex'
_diffrn_measurement_method 'omega scan'
_diffrn_radiation_monochromator graphite
_diffrn_radiation_source 'fine-focus sealed tube'
_diffrn_radiation_type MoK\a
_diffrn_radiation_wavelength 0.71073
_diffrn_reflns_av_R_equivalents 0.0712
_diffrn_reflns_av_sigmaI/netI 0.0853
_diffrn_reflns_limit_h_max 8
_diffrn_reflns_limit_h_min -8
_diffrn_reflns_limit_k_max 15
_diffrn_reflns_limit_k_min -15
_diffrn_reflns_limit_l_max 19
_diffrn_reflns_limit_l_min -17
_diffrn_reflns_number 8572
_diffrn_reflns_theta_full 24.71
_diffrn_reflns_theta_max 24.71
_diffrn_reflns_theta_min 1.95
_exptl_absorpt_coefficient_mu 0.108
_exptl_absorpt_correction_T_max 0.9968
_exptl_absorpt_correction_T_min 0.9683
_exptl_absorpt_correction_type multi-scan
_exptl_absorpt_process_details sadabs
_exptl_crystal_colour red
_exptl_crystal_density_diffrn 1.382
_exptl_crystal_density_method 'not measured'
_exptl_crystal_description needle
_exptl_crystal_F_000 744
_exptl_crystal_size_max 0.30
_exptl_crystal_size_mid 0.05
_exptl_crystal_size_min 0.03
_refine_diff_density_max 0.361
_refine_diff_density_min -0.251
_refine_diff_density_rms 0.076
_refine_ls_abs_structure_details 'Flack H D (1983), Acta Cryst. A39, 876-881'
_refine_ls_abs_structure_Flack -0.1(14)
_refine_ls_extinction_method none
_refine_ls_goodness_of_fit_ref 0.998
_refine_ls_hydrogen_treatment constr
_refine_ls_matrix_type full
_refine_ls_number_parameters 230
_refine_ls_number_reflns 2851
_refine_ls_number_restraints 0
_refine_ls_restrained_S_all 0.998
_refine_ls_R_factor_all 0.0701
_refine_ls_R_factor_gt 0.0490
_refine_ls_shift/su_max 0.000
_refine_ls_shift/su_mean 0.000
_refine_ls_structure_factor_coef Fsqd
_refine_ls_weighting_details 'calc w=1/[\s^2^(Fo^2^)+(0.0574P)^2^+0.0000P] where P=(Fo^2^+2Fc^2^)/3'
_refine_ls_weighting_scheme calc
_refine_ls_wR_factor_gt 0.1040
_refine_ls_wR_factor_ref 0.1130
_reflns_number_gt 2226
_reflns_number_total 2851
_reflns_threshold_expression >2sigma(I)
_cod_data_source_file 21.cif
_cod_data_source_block s09162011_0m
_cod_depositor_comments 'Adding full bibliography for 4030156--4030166.cif.'
_cod_original_sg_symbol_H-M P2(1)2(1)2(1)
_cod_database_code 4030165

loop_
_symmetry_equiv_pos_as_xyz
'x, y, z'
'-x+1/2, -y, z+1/2'
'-x, y+1/2, -z+1/2'
'x+1/2, -y+1/2, -z'

loop_
_atom_site_label
_atom_site_type_symbol
_atom_site_fract_x
_atom_site_fract_y
_atom_site_fract_z
_atom_site_U_iso_or_equiv
_atom_site_adp_type
_atom_site_occupancy
_atom_site_symmetry_multiplicity
_atom_site_calc_flag
_atom_site_refinement_flags
O6 O 0.9690(3) 0.55524(15) 0.24216(16) 0.0259(6) Uani 1 1 d .
O4 O 0.0855(3) 1.07714(14) 0.51856(15) 0.0217(6) Uani 1 1 d .
O1 O -0.3263(2) 0.83851(13) 0.42163(15) 0.0234(6) Uani 1 1 d .
O2 O -0.4046(3) 0.98914(12) 0.46204(15) 0.0200(6) Uani 1 1 d .
O3 O -0.2024(3) 1.10586(13) 0.51554(14) 0.0183(5) Uani 1 1 d .
O7 O 0.7310(3) 0.65500(14) 0.22485(15) 0.0211(6) Uani 1 1 d .
O5 O -0.0547(3) 0.74658(15) 0.36713(17) 0.0318(7) Uani 1 1 d .
H5 H -0.0375 0.6847 0.3743 0.048 Uiso 1 1 calc R
C14 C 0.5336(4) 0.4025(2) 0.2471(2) 0.0248(9) Uani 1 1 d .
H14A H 0.4866 0.3328 0.2459 0.030 Uiso 1 1 calc R
H14B H 0.5577 0.4248 0.1922 0.030 Uiso 1 1 calc R
C7 C 0.0580(4) 0.89160(19) 0.4386(2) 0.0152(7) Uani 1 1 d .
H7 H 0.1661 0.9200 0.4569 0.018 Uiso 1 1 calc R
C8 C 0.0792(4) 0.8001(2) 0.4014(2) 0.0179(7) Uani 1 1 d .
C6 C -0.3285(4) 1.1391(2) 0.3858(2) 0.0246(8) Uani 1 1 d .
H6A H -0.2274 1.1054 0.3608 0.037 Uiso 1 1 calc R
H6B H -0.3039 1.2114 0.3904 0.037 Uiso 1 1 calc R
H6C H -0.4347 1.1289 0.3534 0.037 Uiso 1 1 calc R
C3 C -0.0592(4) 1.0468(2) 0.4961(2) 0.0167(7) Uani 1 1 d .
N1 N 0.5224(3) 0.55145(16) 0.32292(17) 0.0164(6) Uani 1 1 d .
C9 C 0.2507(4) 0.7584(2) 0.3964(2) 0.0173(7) Uani 1 1 d .
H9 H 0.3456 0.7951 0.4195 0.021 Uiso 1 1 calc R
C1 C -0.2726(4) 0.9224(2) 0.4444(2) 0.0178(8) Uani 1 1 d .
C2 C -0.3588(4) 1.09463(19) 0.4685(2) 0.0203(8) Uani 1 1 d .
C16 C 0.8191(4) 0.5787(2) 0.2579(2) 0.0179(7) Uani 1 1 d .
C11 C 0.4656(4) 0.63528(19) 0.3565(2) 0.0161(7) Uani 1 1 d .
H11 H 0.5520 0.6774 0.3806 0.019 Uiso 1 1 calc R
C12 C 0.7101(4) 0.52136(19) 0.3197(2) 0.0198(8) Uani 1 1 d .
H12 H 0.7652 0.5294 0.3733 0.024 Uiso 1 1 calc R
C4 C -0.0942(4) 0.9529(2) 0.4555(2) 0.0170(7) Uani 1 1 d .
C15 C 0.4036(4) 0.4741(2) 0.2887(2) 0.0209(8) Uani 1 1 d .
H15A H 0.3197 0.5043 0.2504 0.025 Uiso 1 1 calc R
H15B H 0.3360 0.4388 0.3306 0.025 Uiso 1 1 calc R
C10 C 0.2902(4) 0.6674(2) 0.3599(2) 0.0182(7) Uani 1 1 d .
H10 H 0.1986 0.6275 0.3374 0.022 Uiso 1 1 calc R
C5 C -0.5067(4) 1.1441(2) 0.5130(3) 0.0276(9) Uani 1 1 d .
H5A H -0.4870 1.2170 0.5146 0.041 Uiso 1 1 calc R
H5B H -0.5107 1.1176 0.5673 0.041 Uiso 1 1 calc R
H5C H -0.6194 1.1299 0.4864 0.041 Uiso 1 1 calc R
C13 C 0.7000(4) 0.4089(2) 0.2981(2) 0.0240(8) Uani 1 1 d .
H13A H 0.8060 0.3874 0.2679 0.029 Uiso 1 1 calc R
H13B H 0.6888 0.3666 0.3462 0.029 Uiso 1 1 calc R
C17 C 0.8320(4) 0.7139(2) 0.1680(2) 0.0287(9) Uani 1 1 d .
H17A H 0.8835 0.6688 0.1281 0.043 Uiso 1 1 calc R
H17B H 0.9270 0.7500 0.1955 0.043 Uiso 1 1 calc R
H17C H 0.7535 0.7625 0.1419 0.043 Uiso 1 1 calc R

loop_
_atom_site_aniso_label
_atom_site_aniso_U_11
_atom_site_aniso_U_22
_atom_site_aniso_U_33
_atom_site_aniso_U_23
_atom_site_aniso_U_13
_atom_site_aniso_U_12
O6 0.0216(12) 0.0317(11) 0.0244(17) -0.0035(11) 0.0014(11) 0.0034(10)
O4 0.0204(11) 0.0246(10) 0.0199(16) -0.0029(10) -0.0044(11) -0.0014(9)
O1 0.0237(11) 0.0167(9) 0.0298(17) -0.0043(10) -0.0007(11) -0.0035(9)
O2 0.0187(11) 0.0153(9) 0.0259(17) -0.0031(10) 0.0017(11) -0.0005(8)
O3 0.0169(10) 0.0206(9) 0.0172(16) -0.0043(9) -0.0006(10) 0.0031(8)
O7 0.0230(11) 0.0244(10) 0.0159(15) 0.0032(10) 0.0010(11) 0.0011(9)
O5 0.0275(12) 0.0290(11) 0.039(2) -0.0182(12) -0.0069(13) 0.0004(10)
C14 0.0333(19) 0.0196(14) 0.021(2) -0.0056(14) 0.0051(17) -0.0031(13)
C7 0.0167(15) 0.0204(13) 0.009(2) 0.0052(13) 0.0016(14) -0.0002(12)
C8 0.0209(16) 0.0217(14) 0.011(2) -0.0015(14) -0.0013(16) 0.0028(13)
C6 0.0288(17) 0.0258(15) 0.019(2) 0.0042(15) -0.0078(16) 0.0025(13)
C3 0.0182(15) 0.0240(14) 0.008(2) 0.0085(13) 0.0001(15) 0.0004(12)
N1 0.0210(12) 0.0185(11) 0.0096(17) 0.0020(11) 0.0003(12) 0.0001(10)
C9 0.0233(16) 0.0187(13) 0.010(2) 0.0047(14) 0.0015(15) -0.0008(12)
C1 0.0223(16) 0.0171(13) 0.014(2) 0.0033(13) 0.0002(15) 0.0027(13)
C2 0.0190(16) 0.0176(13) 0.024(2) -0.0018(14) -0.0014(15) -0.0009(11)
C16 0.0198(16) 0.0213(14) 0.013(2) -0.0059(13) -0.0033(15) 0.0009(13)
C11 0.0251(16) 0.0143(13) 0.009(2) 0.0025(12) 0.0001(15) -0.0019(12)
C12 0.0225(16) 0.0204(14) 0.016(2) -0.0021(14) -0.0001(16) 0.0064(12)
C4 0.0206(15) 0.0162(13) 0.014(2) 0.0022(13) 0.0005(15) -0.0019(13)
C15 0.0268(16) 0.0215(14) 0.015(2) -0.0004(14) -0.0017(16) -0.0019(13)
C10 0.0226(16) 0.0188(13) 0.013(2) 0.0046(13) 0.0011(16) -0.0009(12)
C5 0.0230(16) 0.0248(15) 0.035(3) -0.0077(16) 0.0003(18) 0.0000(13)
C13 0.0296(17) 0.0206(14) 0.022(2) 0.0011(14) 0.0038(17) 0.0056(13)
C17 0.0297(18) 0.0302(16) 0.026(3) 0.0058(16) 0.0075(18) -0.0043(14)

loop_
_atom_type_symbol
_atom_type_description
_atom_type_scat_dispersion_real
_atom_type_scat_dispersion_imag
_atom_type_scat_source
C C 0.0033 0.0016 'International Tables Vol C Tables 4.2.6.8 and 6.1.1.4'
H H 0.0000 0.0000 'International Tables Vol C Tables 4.2.6.8 and 6.1.1.4'
N N 0.0061 0.0033 'International Tables Vol C Tables 4.2.6.8 and 6.1.1.4'
O O 0.0106 0.0060 'International Tables Vol C Tables 4.2.6.8 and 6.1.1.4'

loop_
_geom_angle_atom_site_label_1
_geom_angle_atom_site_label_2
_geom_angle_atom_site_label_3
_geom_angle
C1 O2 C2 118.0(2)
C3 O3 C2 117.2(2)
C16 O7 C17 115.0(2)
C8 O5 H5 109.5
C13 C14 C15 103.6(3)
C13 C14 H14A 111.0
C15 C14 H14A 111.0
C13 C14 H14B 111.0
C15 C14 H14B 111.0
H14A C14 H14B 109.0
C8 C7 C4 133.1(3)
C8 C7 H7 113.5
C4 C7 H7 113.5
O5 C8 C7 124.5(3)
O5 C8 C9 116.8(2)
C7 C8 C9 118.7(3)
C2 C6 H6A 109.5
C2 C6 H6B 109.5
H6A C6 H6B 109.5
C2 C6 H6C 109.5
H6A C6 H6C 109.5
H6B C6 H6C 109.5
O4 C3 O3 116.2(3)
O4 C3 C4 126.3(3)
O3 C3 C4 117.4(2)
C11 N1 C12 123.8(3)
C11 N1 C15 123.7(2)
C12 N1 C15 112.4(2)
C10 C9 C8 124.4(3)
C10 C9 H9 117.8
C8 C9 H9 117.8
O1 C1 O2 114.2(2)
O1 C1 C4 127.2(3)
O2 C1 C4 118.6(2)
O3 C2 O2 109.9(2)
O3 C2 C5 107.0(3)
O2 C2 C5 106.5(2)
O3 C2 C6 110.0(2)
O2 C2 C6 109.9(3)
C5 C2 C6 113.5(3)
O6 C16 O7 125.0(3)
O6 C16 C12 121.8(3)
O7 C16 C12 113.2(2)
N1 C11 C10 125.7(3)
N1 C11 H11 117.1
C10 C11 H11 117.1
N1 C12 C16 114.1(3)
N1 C12 C13 102.9(2)
C16 C12 C13 110.4(3)
N1 C12 H12 109.8
C16 C12 H12 109.8
C13 C12 H12 109.8
C1 C4 C7 124.9(2)
C1 C4 C3 118.8(3)
C7 C4 C3 115.8(3)
N1 C15 C14 102.7(2)
N1 C15 H15A 111.2
C14 C15 H15A 111.2
N1 C15 H15B 111.2
C14 C15 H15B 111.2
H15A C15 H15B 109.1
C9 C10 C11 119.2(3)
C9 C10 H10 120.4
C11 C10 H10 120.4
C2 C5 H5A 109.5
C2 C5 H5B 109.5
H5A C5 H5B 109.5
C2 C5 H5C 109.5
H5A C5 H5C 109.5
H5B C5 H5C 109.5
C14 C13 C12 103.2(2)
C14 C13 H13A 111.1
C12 C13 H13A 111.1
C14 C13 H13B 111.1
C12 C13 H13B 111.1
H13A C13 H13B 109.1
O7 C17 H17A 109.5
O7 C17 H17B 109.5
H17A C17 H17B 109.5
O7 C17 H17C 109.5
H17A C17 H17C 109.5
H17B C17 H17C 109.5

loop_
_geom_bond_atom_site_label_1
_geom_bond_atom_site_label_2
_geom_bond_distance
O6 C16 1.203(3)
O4 C3 1.224(4)
O1 C1 1.245(3)
O2 C1 1.366(3)
O2 C2 1.446(3)
O3 C3 1.375(3)
O3 C2 1.430(4)
O7 C16 1.334(4)
O7 C17 1.453(4)
O5 C8 1.364(4)
O5 H5 0.8400
C14 C13 1.524(5)
C14 C15 1.535(4)
C14 H14A 0.9900
C14 H14B 0.9900
C7 C8 1.376(4)
C7 C4 1.436(4)
C7 H7 0.9500
C8 C9 1.411(4)
C6 C2 1.531(5)
C6 H6A 0.9800
C6 H6B 0.9800
C6 H6C 0.9800
C3 C4 1.447(4)
N1 C11 1.320(4)
N1 C12 1.473(4)
N1 C15 1.479(4)
C9 C10 1.388(4)
C9 H9 0.9500
C1 C4 1.419(4)
C2 C5 1.498(4)
C16 C12 1.530(5)
C11 C10 1.392(4)
C11 H11 0.9500
C12 C13 1.539(4)
C12 H12 1.0000
C15 H15A 0.9900
C15 H15B 0.9900
C10 H10 0.9500
C5 H5A 0.9800
C5 H5B 0.9800
C5 H5C 0.9800
C13 H13A 0.9900
C13 H13B 0.9900
C17 H17A 0.9800
C17 H17B 0.9800
C17 H17C 0.9800

loop_
_geom_torsion_atom_site_label_1
_geom_torsion_atom_site_label_2
_geom_torsion_atom_site_label_3
_geom_torsion_atom_site_label_4
_geom_torsion
C4 C7 C8 O5 3.0(6)
C4 C7 C8 C9 -178.3(3)
C2 O3 C3 O4 158.1(3)
C2 O3 C3 C4 -25.3(4)
O5 C8 C9 C10 -0.6(5)
C7 C8 C9 C10 -179.4(3)
C2 O2 C1 O1 -164.0(3)
C2 O2 C1 C4 17.9(5)
C3 O3 C2 O2 50.0(4)
C3 O3 C2 C5 165.2(2)
C3 O3 C2 C6 -71.1(3)
C1 O2 C2 O3 -46.3(4)
C1 O2 C2 C5 -161.8(3)
C1 O2 C2 C6 74.8(3)
C17 O7 C16 O6 -2.2(4)
C17 O7 C16 C12 177.8(3)
C12 N1 C11 C10 178.9(3)
C15 N1 C11 C10 -5.0(5)
C11 N1 C12 C16 -76.4(4)
C15 N1 C12 C16 107.2(3)
C11 N1 C12 C13 164.1(3)
C15 N1 C12 C13 -12.4(4)
O6 C16 C12 N1 -171.8(3)
O7 C16 C12 N1 8.3(4)
O6 C16 C12 C13 -56.5(4)
O7 C16 C12 C13 123.6(3)
O1 C1 C4 C7 2.9(6)
O2 C1 C4 C7 -179.2(3)
O1 C1 C4 C3 -168.6(3)
O2 C1 C4 C3 9.3(5)
C8 C7 C4 C1 8.8(6)
C8 C7 C4 C3 -179.4(4)
O4 C3 C4 C1 170.6(3)
O3 C3 C4 C1 -5.6(5)
O4 C3 C4 C7 -1.7(5)
O3 C3 C4 C7 -177.9(3)
C11 N1 C15 C14 171.8(3)
C12 N1 C15 C14 -11.8(4)
C13 C14 C15 N1 31.4(3)
C8 C9 C10 C11 178.1(3)
N1 C11 C10 C9 -179.1(3)
C15 C14 C13 C12 -39.4(3)
N1 C12 C13 C14 31.6(3)
C16 C12 C13 C14 -90.5(3)
